data_2238217
loop_
_publ_author_name
'Mafud, Ana C.'
'Mascarenhas, Yvonne P.'
'Nascimento, Alessandro S.'

_publ_section_title
;
 4-{5-[(2-Bromobenzyl)sulfanyl]-1<i>H</i>-tetrazol-1-yl}benzoic acid
;
_journal_coeditor_code LR2105
_journal_issue 7
_journal_name_full 'Acta Crystallographica Section E'
_journal_page_first o1083
_journal_page_last o1084
_journal_paper_doi 10.1107/S1600536813014840
_journal_volume 69
_journal_year 2013
_chemical_formula_iupac 'C15 H11 Br N4 O2 S'
_chemical_formula_moiety 'C15 H11 Br1 N4 O2 S1'
_chemical_formula_sum 'C15 H11 Br N4 O2 S'
_chemical_formula_weight 391.25
_chemical_name_systematic
;
4-{5-[(2-Bromobenzyl)sulfanyl]-1<i>H</i>-tetrazol-1-yl}benzoic acid
;
_space_group_crystal_system monoclinic
_space_group_IT_number 14
_space_group_name_H-M_alt 'P 1 21/n 1'
_symmetry_space_group_name_Hall '-P 2yn'
_symmetry_space_group_name_H-M 'P 1 21/n 1'
_atom_sites_solution_hydrogens geom
_atom_sites_solution_primary direct
_atom_sites_solution_secondary difmap
_audit_conform_dict_name cif_core.dic
_audit_conform_dict_version 2.4
_audit_creation_method 'WinGX routine CIF_UPDATE'
_cell_angle_alpha 90
_cell_angle_beta 97.626(3)
_cell_angle_gamma 90
_cell_formula_units_Z 4
_cell_length_a 7.4570(5)
_cell_length_b 8.3500(5)
_cell_length_c 25.3680(14)
_cell_measurement_reflns_used 3980
_cell_measurement_temperature 290(2)
_cell_measurement_theta_max 18.06
_cell_measurement_theta_min 11.97
_cell_volume 1565.59(17)
_computing_cell_refinement 'SCALEPACK (Otwinowski & Minor, 1997)'
_computing_data_collection 'COLLECT (Nonius, 1999)'
_computing_data_reduction 'DENZO and SCALEPACK (Otwinowski & Minor, 1997)'
_computing_molecular_graphics 'ORTEP-3 for Windows (Farrugia, 2012) and Mercury (Macrae <i>et al.</i>, 2008)'
_computing_publication_material 'WinGX (Farrugia, 2012)'
_computing_structure_refinement 'SHELXL97 (Sheldrick, 2008)'
_computing_structure_solution 'SIR92 (Altomare <i>et al.</i>, 1994)'
_diffrn_ambient_temperature 290(2)
_diffrn_detector_area_resol_mean 9
_diffrn_measured_fraction_theta_full 0.972
_diffrn_measured_fraction_theta_max 0.974
_diffrn_measurement_device '95mm CCD camera on \k-goniostat'
_diffrn_measurement_device_type 'Nonius KappaCCD'
_diffrn_measurement_method CCD
_diffrn_radiation_monochromator graphite
_diffrn_radiation_type MoK\a
_diffrn_radiation_wavelength 0.71073
_diffrn_reflns_av_R_equivalents 0.0692
_diffrn_reflns_limit_h_max 9
_diffrn_reflns_limit_h_min -9
_diffrn_reflns_limit_k_max 10
_diffrn_reflns_limit_k_min -10
_diffrn_reflns_limit_l_max 30
_diffrn_reflns_limit_l_min -30
_diffrn_reflns_number 24464
_diffrn_reflns_theta_full 25
_diffrn_reflns_theta_max 25.68
_diffrn_reflns_theta_min 2.93
_exptl_absorpt_coefficient_mu 2.773
_exptl_absorpt_correction_T_max 0.6084
_exptl_absorpt_correction_T_min 0.6044
_exptl_absorpt_correction_type cylinder
_exptl_absorpt_process_details
;
(Dwiggins, 1975)
;
_exptl_crystal_colour colourless
_exptl_crystal_density_diffrn 1.66
_exptl_crystal_density_method 'not measured'
_exptl_crystal_description prism
_exptl_crystal_F_000 784
_exptl_crystal_size_max 0.1
_exptl_crystal_size_mid 0.1
_exptl_crystal_size_min 0.1
_exptl_crystal_size_rad 0.1
_refine_diff_density_max 0.384
_refine_diff_density_min -0.471
_refine_ls_extinction_method none
_refine_ls_goodness_of_fit_ref 1.06
_refine_ls_hydrogen_treatment mixed
_refine_ls_matrix_type full
_refine_ls_number_parameters 213
_refine_ls_number_reflns 2889
_refine_ls_number_restraints 0
_refine_ls_restrained_S_all 1.06
_refine_ls_R_factor_all 0.0517
_refine_ls_R_factor_gt 0.0411
_refine_ls_shift/su_max 0
_refine_ls_shift/su_mean 0
_refine_ls_structure_factor_coef Fsqd
_refine_ls_weighting_details 'calc w=1/[\s^2^(Fo^2^)+(0.0623P)^2^+0.5855P] where P=(Fo^2^+2Fc^2^)/3'
_refine_ls_weighting_scheme calc
_refine_ls_wR_factor_gt 0.1076
_refine_ls_wR_factor_ref 0.1141
_reflns_number_gt 2388
_reflns_number_total 2889
_reflns_threshold_expression I>2sigma(I)
_cod_data_source_file lr2105.cif
_cod_data_source_block I
_cod_database_code 2238217
_cod_database_fobs_code 2238217

loop_
_space_group_symop_operation_xyz
'x, y, z'
'-x+1/2, y+1/2, -z+1/2'
'-x, -y, -z'
'x-1/2, -y-1/2, z-1/2'

loop_
_atom_site_type_symbol
_atom_site_label
_atom_site_fract_x
_atom_site_fract_y
_atom_site_fract_z
_atom_site_U_iso_or_equiv
_atom_site_adp_type
_atom_site_calc_flag
_atom_site_refinement_flags
_atom_site_occupancy
_atom_site_symmetry_multiplicity
Br Br1 0.16110(5) -0.03469(5) 0.285194(14) 0.07850(19) Uani d . 1 1
S S1 0.11800(10) 0.09831(9) 0.14388(3) 0.0586(2) Uani d . 1 1
O O1 -0.4811(3) 0.7429(2) 0.08768(9) 0.0684(6) Uani d . 1 1
O O2 -0.7294(3) 0.5931(3) 0.06893(9) 0.0644(6) Uani d . 1 1
H H1 -0.769(6) 0.671(5) 0.0724(17) 0.097 Uiso d . 1 1
N N1 -0.1430(3) 0.0490(2) 0.05969(8) 0.0424(5) Uani d . 1 1
N N2 -0.1946(3) -0.0608(2) 0.02100(9) 0.0482(5) Uani d . 1 1
N N3 -0.0817(3) -0.1770(3) 0.02891(9) 0.0514(5) Uani d . 1 1
N N4 0.0451(3) -0.1480(2) 0.07213(8) 0.0484(5) Uani d . 1 1
C C1 -0.5529(4) 0.6156(3) 0.07638(10) 0.0506(6) Uani d . 1 1
C C2 -0.4489(3) 0.4647(3) 0.07046(10) 0.0462(6) Uani d . 1 1
C C3 -0.5338(3) 0.3184(3) 0.06132(11) 0.0515(6) Uani d . 1 1
H H3 -0.6594 0.3124 0.0577 0.062 Uiso calc R 1 1
C C4 -0.4328(3) 0.1809(3) 0.05749(10) 0.0496(6) Uani d . 1 1
H H4 -0.4891 0.0819 0.0515 0.059 Uiso calc R 1 1
C C5 -0.2460(3) 0.1937(3) 0.06285(9) 0.0421(5) Uani d . 1 1
C C6 -0.1586(3) 0.3385(3) 0.07012(11) 0.0495(6) Uani d . 1 1
H H6 -0.0334 0.3446 0.0722 0.059 Uiso calc R 1 1
C C7 -0.2614(4) 0.4750(3) 0.07421(11) 0.0507(6) Uani d . 1 1
H H7 -0.2048 0.5741 0.0795 0.061 Uiso calc R 1 1
C C8 0.0051(3) -0.0061(3) 0.09069(10) 0.0442(5) Uani d . 1 1
C C9 0.2832(4) -0.0542(4) 0.16947(12) 0.0618(8) Uani d . 1 1
H H9A 0.2221 -0.1435 0.1838 0.074 Uiso calc R 1 1
H H9B 0.3459 -0.0938 0.141 0.074 Uiso calc R 1 1
C C10 0.4163(4) 0.0194(3) 0.21228(11) 0.0568(7) Uani d . 1 1
C C11 0.3845(4) 0.0329(3) 0.26468(11) 0.0567(7) Uani d . 1 1
C C12 0.5133(4) 0.0977(4) 0.30333(13) 0.0699(8) Uani d . 1 1
H H12 0.4902 0.1031 0.3384 0.084 Uiso calc R 1 1
C C13 0.6728(5) 0.1533(5) 0.29027(15) 0.0862(11) Uani d . 1 1
H H13 0.7582 0.197 0.3164 0.103 Uiso calc R 1 1
C C14 0.7079(5) 0.1450(6) 0.23877(17) 0.0932(12) Uani d . 1 1
H H14 0.8159 0.1852 0.2297 0.112 Uiso calc R 1 1
C C15 0.5817(4) 0.0764(5) 0.20012(14) 0.0781(10) Uani d . 1 1
H H15 0.6081 0.0684 0.1654 0.094 Uiso calc R 1 1

loop_
_atom_site_aniso_label
_atom_site_aniso_U_11
_atom_site_aniso_U_22
_atom_site_aniso_U_33
_atom_site_aniso_U_12
_atom_site_aniso_U_13
_atom_site_aniso_U_23
Br1 0.0729(3) 0.0918(3) 0.0707(3) -0.00307(17) 0.00932(18) 0.00600(16)
S1 0.0576(4) 0.0567(4) 0.0563(4) 0.0182(3) -0.0120(3) -0.0109(3)
O1 0.0681(12) 0.0486(11) 0.0884(15) 0.0129(10) 0.0105(10) -0.0114(10)
O2 0.0531(12) 0.0549(12) 0.0823(14) 0.0223(9) -0.0014(10) -0.0076(10)
N1 0.0388(10) 0.0404(11) 0.0466(11) 0.0060(8) 0.0005(8) -0.0039(8)
N2 0.0435(11) 0.0446(11) 0.0550(12) 0.0048(9) 0.0011(9) -0.0070(9)
N3 0.0468(11) 0.0477(12) 0.0583(13) 0.0048(9) 0.0018(9) -0.0063(10)
N4 0.0445(11) 0.0464(12) 0.0532(12) 0.0101(9) 0.0027(9) -0.0019(9)
C1 0.0530(15) 0.0498(16) 0.0480(14) 0.0154(12) 0.0030(11) -0.0014(11)
C2 0.0472(14) 0.0459(14) 0.0442(13) 0.0136(11) 0.0013(10) 0.0011(10)
C3 0.0391(12) 0.0516(14) 0.0623(15) 0.0094(11) 0.0007(11) -0.0028(12)
C4 0.0414(13) 0.0442(13) 0.0610(15) 0.0043(10) -0.0010(11) -0.0028(11)
C5 0.0409(12) 0.0413(12) 0.0429(12) 0.0101(10) 0.0012(9) -0.0009(9)
C6 0.0391(12) 0.0458(14) 0.0624(15) 0.0063(10) 0.0026(11) -0.0007(11)
C7 0.0500(14) 0.0413(13) 0.0589(15) 0.0015(11) 0.0009(12) -0.0023(11)
C8 0.0406(12) 0.0457(13) 0.0456(13) 0.0090(10) 0.0037(10) 0.0001(10)
C9 0.0615(17) 0.0648(18) 0.0545(16) 0.0235(14) -0.0098(13) -0.0083(13)
C10 0.0516(16) 0.0634(17) 0.0519(15) 0.0204(13) -0.0066(12) -0.0011(12)
C11 0.0564(16) 0.0570(16) 0.0538(16) 0.0134(12) -0.0038(12) 0.0022(12)
C12 0.0649(19) 0.080(2) 0.0589(17) 0.0110(16) -0.0149(14) -0.0054(15)
C13 0.066(2) 0.105(3) 0.079(2) -0.0006(19) -0.0213(18) -0.0040(19)
C14 0.0483(18) 0.129(3) 0.098(3) 0.0027(19) -0.0050(17) 0.013(2)
C15 0.0581(18) 0.113(3) 0.0615(19) 0.0226(19) 0.0036(15) 0.0099(18)

loop_
_atom_type_symbol
_atom_type_description
_atom_type_scat_dispersion_real
_atom_type_scat_dispersion_imag
_atom_type_scat_source
C C 0.0033 0.0016 'International Tables Vol C Tables 4.2.6.8 and 6.1.1.4'
H H 0 0 'International Tables Vol C Tables 4.2.6.8 and 6.1.1.4'
Br Br -0.2901 2.4595 'International Tables Vol C Tables 4.2.6.8 and 6.1.1.4'
N N 0.0061 0.0033 'International Tables Vol C Tables 4.2.6.8 and 6.1.1.4'
O O 0.0106 0.006 'International Tables Vol C Tables 4.2.6.8 and 6.1.1.4'
S S 0.1246 0.1234 'International Tables Vol C Tables 4.2.6.8 and 6.1.1.4'

loop_
_exptl_crystal_face_index_h
_exptl_crystal_face_index_k
_exptl_crystal_face_index_l
_exptl_crystal_face_perp_dist
0 0 1 0.26
0 0 -1 0.266
0 1 0 0.131
0 -1 0 0.096
1 0 0 0.16
-1 0 0 0.146
1 0 8 0.235
0 4 -3 0.103
0 -3 -2 0.086
0 7 6 0.147
0 1 4 0.215
-1 -14 15 0.144

loop_
_geom_angle_atom_site_label_1
_geom_angle_atom_site_label_2
_geom_angle_atom_site_label_3
_geom_angle
C8 S1 C9 99.29(12)
C1 O2 H1 106(4)
C8 N1 N2 108.81(18)
C8 N1 C5 130.9(2)
N2 N1 C5 120.24(19)
N3 N2 N1 106.25(19)
N2 N3 N4 111.12(19)
C8 N4 N3 106.15(19)
O1 C1 O2 124.2(2)
O1 C1 C2 123.1(2)
O2 C1 C2 112.7(2)
C3 C2 C7 120.1(2)
C3 C2 C1 121.9(2)
C7 C2 C1 118.0(2)
C2 C3 C4 120.3(2)
C2 C3 H3 119.9
C4 C3 H3 119.9
C3 C4 C5 118.6(2)
C3 C4 H4 120.7
C5 C4 H4 120.7
C6 C5 C4 122.3(2)
C6 C5 N1 119.9(2)
C4 C5 N1 117.8(2)
C5 C6 C7 118.5(2)
C5 C6 H6 120.8
C7 C6 H6 120.8
C6 C7 C2 120.3(2)
C6 C7 H7 119.9
C2 C7 H7 119.9
N4 C8 N1 107.7(2)
N4 C8 S1 128.29(19)
N1 C8 S1 124.04(18)
C10 C9 S1 108.74(19)
C10 C9 H9A 109.9
S1 C9 H9A 109.9
C10 C9 H9B 109.9
S1 C9 H9B 109.9
H9A C9 H9B 108.3
C11 C10 C15 117.0(3)
C11 C10 C9 123.1(3)
C15 C10 C9 119.9(3)
C10 C11 C12 121.3(3)
C10 C11 Br1 120.5(2)
C12 C11 Br1 118.2(2)
C13 C12 C11 120.5(3)
C13 C12 H12 119.8
C11 C12 H12 119.8
C12 C13 C14 120.0(3)
C12 C13 H13 120
C14 C13 H13 120
C13 C14 C15 119.9(4)
C13 C14 H14 120.1
C15 C14 H14 120.1
C14 C15 C10 121.4(3)
C14 C15 H15 119.3
C10 C15 H15 119.3

loop_
_geom_bond_atom_site_label_1
_geom_bond_atom_site_label_2
_geom_bond_distance
Br1 C11 1.896(3)
S1 C8 1.728(3)
S1 C9 1.830(3)
O1 C1 1.208(3)
O2 C1 1.318(3)
O2 H1 0.72(4)
N1 C8 1.349(3)
N1 N2 1.361(3)
N1 C5 1.440(3)
N2 N3 1.283(3)
N3 N4 1.371(3)
N4 C8 1.324(3)
C1 C2 1.498(3)
C2 C3 1.381(4)
C2 C7 1.392(4)
C3 C4 1.384(4)
C3 H3 0.93
C4 C5 1.386(3)
C4 H4 0.93
C5 C6 1.374(4)
C6 C7 1.386(3)
C6 H6 0.93
C7 H7 0.93
C9 C10 1.502(4)
C9 H9A 0.97
C9 H9B 0.97
C10 C11 1.386(4)
C10 C15 1.394(5)
C11 C12 1.388(4)
C12 C13 1.358(5)
C12 H12 0.93
C13 C14 1.368(6)
C13 H13 0.93
C14 C15 1.389(5)
C14 H14 0.93
C15 H15 0.93

loop_
_geom_hbond_atom_site_label_D
_geom_hbond_atom_site_label_H
_geom_hbond_atom_site_label_A
_geom_hbond_site_symmetry_A
_geom_hbond_distance_DH
_geom_hbond_distance_HA
_geom_hbond_distance_DA
_geom_hbond_angle_DHA
C9 H9B O1 1_645 0.97 2.41 3.351(4) 163
O2 H1 N4 1_465 0.73(4) 2.05(4) 2.746(3) 161(5)
C1 O1 Cg1 1_565 1.208(3) 3.618(2) 4.5340(10) 133(2)
C11 Br1 Cg2 2_545 1.896(3) 3.582(2) 4.895(2) 124.0(10)
